data_7151867
loop_
_publ_author_name
'Huang, Chengmei'
'Yu, Haitao'
'Miao, Zhengrui'
'Zhou, Jie'
'Wang, Shuai'
'Fun, Hoong-Kun'
'Xu, Jianhua'
'Zhang, Yan'

_publ_section_title
;
 Facile synthesis of spiroisoquinolines based on photocycloaddition of
 isoquinoline-1,3,4-trione with oxazoles.
;
_journal_issue 10
_journal_name_full 'Organic &amp; biomolecular chemistry'
_journal_page_first 3629
_journal_page_last 3631
_journal_paper_doi 10.1039/c1ob05143a
_journal_volume 9
_journal_year 2011
_chemical_formula_moiety 'C16 H18 N2 O6'
_chemical_formula_sum 'C16 H18 N2 O6'
_chemical_formula_weight 334.32
_chemical_name_systematic
;
?
;
_space_group_IT_number 43
_symmetry_cell_setting orthorhombic
_symmetry_space_group_name_Hall 'F 2 -2d'
_symmetry_space_group_name_H-M 'F d d 2'
_atom_sites_solution_hydrogens geom
_atom_sites_solution_primary direct
_atom_sites_solution_secondary difmap
_audit_creation_method SHELXL-97
_cell_angle_alpha 90.00
_cell_angle_beta 90.00
_cell_angle_gamma 90.00
_cell_formula_units_Z 16
_cell_length_a 28.269(3)
_cell_length_b 30.785(3)
_cell_length_c 7.2402(7)
_cell_measurement_reflns_used 8050
_cell_measurement_temperature 100.0(1)
_cell_measurement_theta_max 33.17
_cell_measurement_theta_min 2.65
_cell_volume 6300.9(11)
_computing_cell_refinement 'SAINT (Bruker, 2009)'
_computing_data_collection 'APEX2 (Bruker, 2009)'
_computing_data_reduction SAINT
_computing_molecular_graphics SHELXTL
_computing_publication_material
;
SHELXTL (Sheldrick, 2008), PLATON (Spek, 2009)
;
_computing_structure_refinement SHELXTL
_computing_structure_solution 'SHELXTL (Sheldrick, 2008)'
_diffrn_ambient_temperature 100.0(1)
_diffrn_measured_fraction_theta_full 0.999
_diffrn_measured_fraction_theta_max 0.999
_diffrn_measurement_device_type
;
Bruker APEXII DUO CCD area-detector diffractometer
;
_diffrn_measurement_method '\f and \w scans'
_diffrn_radiation_monochromator graphite
_diffrn_radiation_source 'fine-focus sealed tube'
_diffrn_radiation_type MoK\a
_diffrn_radiation_wavelength 0.71073
_diffrn_reflns_av_R_equivalents 0.0608
_diffrn_reflns_av_sigmaI/netI 0.0272
_diffrn_reflns_limit_h_max 45
_diffrn_reflns_limit_h_min -45
_diffrn_reflns_limit_k_max 47
_diffrn_reflns_limit_k_min -49
_diffrn_reflns_limit_l_max 11
_diffrn_reflns_limit_l_min -11
_diffrn_reflns_number 47437
_diffrn_reflns_theta_full 34.90
_diffrn_reflns_theta_max 34.90
_diffrn_reflns_theta_min 1.96
_diffrn_standards_number 0
_exptl_absorpt_coefficient_mu 0.109
_exptl_absorpt_correction_T_max 0.9892
_exptl_absorpt_correction_T_min 0.9580
_exptl_absorpt_correction_type multi-scan
_exptl_absorpt_process_details '(<i>SADABS</i>; Bruker, 2009)'
_exptl_crystal_colour colourless
_exptl_crystal_density_diffrn 1.410
_exptl_crystal_density_method 'not measured'
_exptl_crystal_description needle
_exptl_crystal_F_000 2816
_exptl_crystal_size_max 0.397
_exptl_crystal_size_mid 0.136
_exptl_crystal_size_min 0.10
_refine_diff_density_max 0.455
_refine_diff_density_min -0.272
_refine_diff_density_rms 0.065
_refine_ls_extinction_method none
_refine_ls_goodness_of_fit_ref 1.041
_refine_ls_hydrogen_treatment mixed
_refine_ls_matrix_type full
_refine_ls_number_parameters 225
_refine_ls_number_reflns 3221
_refine_ls_number_restraints 1
_refine_ls_restrained_S_all 1.041
_refine_ls_R_factor_all 0.0598
_refine_ls_R_factor_gt 0.0472
_refine_ls_shift/su_max 0.000
_refine_ls_shift/su_mean 0.000
_refine_ls_structure_factor_coef Fsqd
_refine_ls_weighting_details 'calc w=1/[\s^2^(Fo^2^)+(0.0887P)^2^+2.5497P] where P=(Fo^2^+2Fc^2^)/3'
_refine_ls_weighting_scheme calc
_refine_ls_wR_factor_gt 0.1266
_refine_ls_wR_factor_ref 0.1362
_reflns_number_gt 3065
_reflns_number_total 3670
_reflns_threshold_expression I>2\s(I)
_cod_data_source_file c1ob05143a.txt
_cod_data_source_block z14_0m
_cod_depositor_comments
;
The following automatic conversions were performed:
'_symmetry_cell_setting' value 'Orthorhombic' changed to 'orthorhombic'
according to '/home/saulius/struct/CIF-dictionaries/cif_core.dic'
dictionary named 'cif_core.dic' version 2.4.1 from 2010-06-29.

Automatic conversion script
Id: cif_fix_enum 1555 2011-01-17 13:19:09Z saulius 
;
_cod_original_cell_volume 6301.0(11)
_cod_database_code 7151867

loop_
_symmetry_equiv_pos_as_xyz
'x, y, z'
'-x, -y, z'
'x+1/4, -y+1/4, z+1/4'
'-x+1/4, y+1/4, z+1/4'
'x, y+1/2, z+1/2'
'-x, -y+1/2, z+1/2'
'x+1/4, -y+3/4, z+3/4'
'-x+1/4, y+3/4, z+3/4'
'x+1/2, y, z+1/2'
'-x+1/2, -y, z+1/2'
'x+3/4, -y+1/4, z+3/4'
'-x+3/4, y+1/4, z+3/4'
'x+1/2, y+1/2, z'
'-x+1/2, -y+1/2, z'
'x+3/4, -y+3/4, z+1/4'
'-x+3/4, y+3/4, z+1/4'

loop_
_atom_site_label
_atom_site_type_symbol
_atom_site_fract_x
_atom_site_fract_y
_atom_site_fract_z
_atom_site_U_iso_or_equiv
_atom_site_adp_type
_atom_site_occupancy
_atom_site_symmetry_multiplicity
_atom_site_calc_flag
_atom_site_refinement_flags
_atom_site_disorder_assembly
_atom_site_disorder_group
O1 O 0.47977(5) 0.11568(4) 0.2169(2) 0.0262(3) Uani 1 1 d . . .
O2 O 0.47676(5) 0.26170(5) 0.1344(3) 0.0362(4) Uani 1 1 d . . .
O3 O 0.38515(5) 0.10839(4) 0.17189(17) 0.0171(2) Uani 1 1 d . . .
H1O3 H 0.3839 0.1072 0.0810 0.026 Uiso 1 1 d R . .
O4 O 0.38917(6) 0.11449(5) 0.8098(2) 0.0269(3) Uani 1 1 d . . .
O5 O 0.32119(5) 0.18505(5) 0.5171(2) 0.0278(3) Uani 1 1 d . . .
O6 O 0.32024(4) 0.11246(4) 0.4855(2) 0.0215(2) Uani 1 1 d . . .
N1 N 0.47892(5) 0.18876(5) 0.1787(3) 0.0228(3) Uani 1 1 d . . .
N2 N 0.41410(5) 0.10693(5) 0.5170(2) 0.0175(3) Uani 1 1 d . . .
C1 C 0.45700(6) 0.14918(5) 0.2067(3) 0.0188(3) Uani 1 1 d . . .
C2 C 0.45492(6) 0.22775(5) 0.1445(3) 0.0228(3) Uani 1 1 d . . .
C3 C 0.40330(6) 0.22463(5) 0.1109(2) 0.0181(3) Uani 1 1 d . . .
C4 C 0.38036(6) 0.26071(5) 0.0350(3) 0.0221(3) Uani 1 1 d . . .
H4A H 0.3967 0.2867 0.0189 0.027 Uiso 1 1 calc R . .
C5 C 0.33325(7) 0.25770(5) -0.0162(3) 0.0226(3) Uani 1 1 d . . .
H5A H 0.3178 0.2817 -0.0658 0.027 Uiso 1 1 calc R . .
C6 C 0.30912(6) 0.21859(6) 0.0070(3) 0.0222(3) Uani 1 1 d . . .
H6A H 0.2779 0.2162 -0.0324 0.027 Uiso 1 1 calc R . .
C7 C 0.33127(6) 0.18322(5) 0.0883(3) 0.0187(3) Uani 1 1 d . . .
H7A H 0.3146 0.1575 0.1063 0.022 Uiso 1 1 calc R . .
C8 C 0.37843(6) 0.18619(5) 0.1430(2) 0.0149(3) Uani 1 1 d . . .
C9 C 0.40277(5) 0.14828(5) 0.2352(2) 0.0150(3) Uani 1 1 d . . .
C10 C 0.39486(6) 0.14845(5) 0.4531(2) 0.0161(3) Uani 1 1 d . . .
C11 C 0.40917(7) 0.09226(6) 0.6906(2) 0.0209(3) Uani 1 1 d . . .
C12 C 0.42964(8) 0.04832(6) 0.7313(3) 0.0304(4) Uani 1 1 d . . .
H12A H 0.4055 0.0299 0.7823 0.046 Uiso 1 1 calc R . .
H12B H 0.4550 0.0512 0.8184 0.046 Uiso 1 1 calc R . .
H12C H 0.4415 0.0357 0.6192 0.046 Uiso 1 1 calc R . .
C13 C 0.34125(6) 0.15084(5) 0.4905(2) 0.0190(3) Uani 1 1 d . . .
C14 C 0.26972(7) 0.11397(7) 0.5119(4) 0.0315(4) Uani 1 1 d . . .
H14A H 0.2577 0.0850 0.5258 0.047 Uiso 1 1 calc R . .
H14B H 0.2552 0.1274 0.4067 0.047 Uiso 1 1 calc R . .
H14C H 0.2626 0.1305 0.6209 0.047 Uiso 1 1 calc R . .
C15 C 0.41817(7) 0.18712(5) 0.5488(3) 0.0218(3) Uani 1 1 d . . .
H15A H 0.4100 0.1870 0.6774 0.033 Uiso 1 1 calc R . .
H15B H 0.4073 0.2136 0.4931 0.033 Uiso 1 1 calc R . .
H15C H 0.4519 0.1851 0.5358 0.033 Uiso 1 1 calc R . .
C16 C 0.53101(7) 0.19065(7) 0.1893(5) 0.0363(5) Uani 1 1 d . . .
H16A H 0.5443 0.1672 0.1188 0.054 Uiso 1 1 calc R . .
H16B H 0.5408 0.1881 0.3158 0.054 Uiso 1 1 calc R . .
H16C H 0.5418 0.2179 0.1401 0.054 Uiso 1 1 calc R . .
H1N2 H 0.4221(11) 0.0890(11) 0.444(6) 0.044(9) Uiso 1 1 d . . .

loop_
_atom_site_aniso_label
_atom_site_aniso_U_11
_atom_site_aniso_U_22
_atom_site_aniso_U_33
_atom_site_aniso_U_23
_atom_site_aniso_U_13
_atom_site_aniso_U_12
O1 0.0250(6) 0.0215(6) 0.0321(7) 0.0030(6) 0.0057(6) 0.0086(5)
O2 0.0240(6) 0.0203(6) 0.0642(13) 0.0057(7) 0.0014(7) -0.0057(5)
O3 0.0274(6) 0.0116(4) 0.0123(5) 0.0007(4) 0.0009(4) -0.0014(4)
O4 0.0424(8) 0.0255(6) 0.0130(5) 0.0013(5) 0.0023(5) 0.0034(6)
O5 0.0300(7) 0.0221(6) 0.0313(8) 0.0023(5) 0.0090(6) 0.0077(5)
O6 0.0175(5) 0.0219(5) 0.0252(6) -0.0020(5) 0.0005(5) -0.0009(4)
N1 0.0168(6) 0.0180(6) 0.0336(8) 0.0016(6) 0.0020(6) 0.0024(5)
N2 0.0224(6) 0.0169(5) 0.0132(6) 0.0015(5) -0.0009(5) 0.0032(5)
C1 0.0184(6) 0.0175(6) 0.0205(7) 0.0014(5) 0.0006(6) 0.0022(5)
C2 0.0200(7) 0.0166(7) 0.0318(9) 0.0017(6) 0.0023(7) -0.0004(6)
C3 0.0188(6) 0.0141(6) 0.0213(7) 0.0029(5) 0.0004(6) 0.0013(5)
C4 0.0241(7) 0.0137(6) 0.0285(9) 0.0048(6) 0.0016(7) 0.0002(5)
C5 0.0266(8) 0.0180(7) 0.0231(7) 0.0064(6) -0.0026(6) 0.0037(6)
C6 0.0219(7) 0.0198(7) 0.0249(8) 0.0034(6) -0.0065(6) 0.0014(6)
C7 0.0206(7) 0.0143(6) 0.0211(7) 0.0026(5) -0.0029(6) -0.0006(5)
C8 0.0185(6) 0.0129(6) 0.0134(6) 0.0021(5) 0.0010(5) 0.0012(5)
C9 0.0199(6) 0.0121(6) 0.0130(6) 0.0019(5) 0.0001(5) 0.0016(5)
C10 0.0197(7) 0.0138(6) 0.0148(6) 0.0010(5) -0.0002(5) 0.0007(5)
C11 0.0284(8) 0.0202(7) 0.0141(6) 0.0028(6) -0.0031(6) 0.0011(6)
C12 0.0470(11) 0.0225(8) 0.0218(8) 0.0072(7) -0.0042(8) 0.0064(7)
C13 0.0223(7) 0.0203(7) 0.0143(6) 0.0008(5) 0.0016(6) 0.0016(5)
C14 0.0204(8) 0.0379(10) 0.0362(11) -0.0015(9) 0.0028(8) -0.0001(7)
C15 0.0294(8) 0.0172(7) 0.0188(7) -0.0033(6) -0.0052(6) -0.0021(6)
C16 0.0157(7) 0.0322(9) 0.0609(16) -0.0024(10) 0.0014(9) 0.0009(7)

loop_
_atom_type_symbol
_atom_type_description
_atom_type_scat_dispersion_real
_atom_type_scat_dispersion_imag
_atom_type_scat_source
C C 0.0033 0.0000 'International Tables Vol C Tables 4.2.6.8 and 6.1.1.4'
H H 0.0000 0.0000 'International Tables Vol C Tables 4.2.6.8 and 6.1.1.4'
N N 0.0061 0.0000 'International Tables Vol C Tables 4.2.6.8 and 6.1.1.4'
O O 0.0106 0.0000 'International Tables Vol C Tables 4.2.6.8 and 6.1.1.4'

loop_
_geom_angle_atom_site_label_1
_geom_angle_atom_site_label_2
_geom_angle_atom_site_label_3
_geom_angle
_geom_angle_site_symmetry_1
_geom_angle_site_symmetry_3
_geom_angle_publ_flag
C9 O3 H1O3 113.2 . . ?
C13 O6 C14 114.36(15) . . ?
C1 N1 C2 124.35(14) . . ?
C1 N1 C16 118.32(15) . . ?
C2 N1 C16 117.31(15) . . ?
C11 N2 C10 123.44(15) . . ?
C11 N2 H1N2 115(3) . . ?
C10 N2 H1N2 120(3) . . ?
O1 C1 N1 121.24(15) . . ?
O1 C1 C9 120.03(14) . . ?
N1 C1 C9 118.66(13) . . ?
O2 C2 N1 120.07(16) . . ?
O2 C2 C3 123.06(16) . . ?
N1 C2 C3 116.77(14) . . ?
C8 C3 C4 120.33(15) . . ?
C8 C3 C2 121.56(14) . . ?
C4 C3 C2 118.00(14) . . ?
C5 C4 C3 119.86(15) . . ?
C5 C4 H4A 120.1 . . ?
C3 C4 H4A 120.1 . . ?
C4 C5 C6 119.73(15) . . ?
C4 C5 H5A 120.1 . . ?
C6 C5 H5A 120.1 . . ?
C7 C6 C5 120.55(16) . . ?
C7 C6 H6A 119.7 . . ?
C5 C6 H6A 119.7 . . ?
C6 C7 C8 120.05(15) . . ?
C6 C7 H7A 120.0 . . ?
C8 C7 H7A 120.0 . . ?
C7 C8 C3 119.36(14) . . ?
C7 C8 C9 120.70(14) . . ?
C3 C8 C9 119.95(14) . . ?
O3 C9 C8 111.76(13) . . ?
O3 C9 C1 108.91(12) . . ?
C8 C9 C1 112.26(12) . . ?
O3 C9 C10 106.04(12) . . ?
C8 C9 C10 111.80(12) . . ?
C1 C9 C10 105.70(13) . . ?
N2 C10 C15 112.14(14) . . ?
N2 C10 C13 110.58(13) . . ?
C15 C10 C13 107.90(14) . . ?
N2 C10 C9 104.97(13) . . ?
C15 C10 C9 113.02(14) . . ?
C13 C10 C9 108.18(13) . . ?
O4 C11 N2 120.91(16) . . ?
O4 C11 C12 122.53(17) . . ?
N2 C11 C12 116.55(17) . . ?
C11 C12 H12A 109.5 . . ?
C11 C12 H12B 109.5 . . ?
H12A C12 H12B 109.5 . . ?
C11 C12 H12C 109.5 . . ?
H12A C12 H12C 109.5 . . ?
H12B C12 H12C 109.5 . . ?
O5 C13 O6 124.80(16) . . ?
O5 C13 C10 121.98(15) . . ?
O6 C13 C10 113.21(14) . . ?
O6 C14 H14A 109.5 . . ?
O6 C14 H14B 109.5 . . ?
H14A C14 H14B 109.5 . . ?
O6 C14 H14C 109.5 . . ?
H14A C14 H14C 109.5 . . ?
H14B C14 H14C 109.5 . . ?
C10 C15 H15A 109.5 . . ?
C10 C15 H15B 109.5 . . ?
H15A C15 H15B 109.5 . . ?
C10 C15 H15C 109.5 . . ?
H15A C15 H15C 109.5 . . ?
H15B C15 H15C 109.5 . . ?
N1 C16 H16A 109.5 . . ?
N1 C16 H16B 109.5 . . ?
H16A C16 H16B 109.5 . . ?
N1 C16 H16C 109.5 . . ?
H16A C16 H16C 109.5 . . ?
H16B C16 H16C 109.5 . . ?

loop_
_geom_bond_atom_site_label_1
_geom_bond_atom_site_label_2
_geom_bond_distance
_geom_bond_site_symmetry_2
_geom_bond_publ_flag
O1 C1 1.218(2) . ?
O2 C2 1.216(2) . ?
O3 C9 1.4024(19) . ?
O3 H1O3 0.6602 . ?
O4 C11 1.238(2) . ?
O5 C13 1.212(2) . ?
O6 C13 1.323(2) . ?
O6 C14 1.442(2) . ?
N1 C1 1.382(2) . ?
N1 C2 1.401(2) . ?
N1 C16 1.476(2) . ?
N2 C11 1.343(2) . ?
N2 C10 1.464(2) . ?
N2 H1N2 0.80(4) . ?
C1 C9 1.547(2) . ?
C2 C3 1.482(2) . ?
C3 C8 1.396(2) . ?
C3 C4 1.399(2) . ?
C4 C5 1.385(3) . ?
C4 H4A 0.9300 . ?
C5 C6 1.394(2) . ?
C5 H5A 0.9300 . ?
C6 C7 1.387(2) . ?
C6 H6A 0.9300 . ?
C7 C8 1.394(2) . ?
C7 H7A 0.9300 . ?
C8 C9 1.510(2) . ?
C9 C10 1.593(2) . ?
C10 C15 1.527(2) . ?
C10 C13 1.541(2) . ?
C11 C12 1.500(3) . ?
C12 H12A 0.9600 . ?
C12 H12B 0.9600 . ?
C12 H12C 0.9600 . ?
C14 H14A 0.9600 . ?
C14 H14B 0.9600 . ?
C14 H14C 0.9600 . ?
C15 H15A 0.9600 . ?
C15 H15B 0.9600 . ?
C15 H15C 0.9600 . ?
C16 H16A 0.9600 . ?
C16 H16B 0.9600 . ?
C16 H16C 0.9600 . ?

loop_
_geom_torsion_atom_site_label_1
_geom_torsion_atom_site_label_2
_geom_torsion_atom_site_label_3
_geom_torsion_atom_site_label_4
_geom_torsion
_geom_torsion_site_symmetry_1
_geom_torsion_site_symmetry_2
_geom_torsion_site_symmetry_3
_geom_torsion_site_symmetry_4
_geom_torsion_publ_flag
C2 N1 C1 O1 172.3(2) . . . . ?
C16 N1 C1 O1 -9.1(3) . . . . ?
C2 N1 C1 C9 -10.7(3) . . . . ?
C16 N1 C1 C9 167.8(2) . . . . ?
C1 N1 C2 O2 174.7(2) . . . . ?
C16 N1 C2 O2 -3.8(3) . . . . ?
C1 N1 C2 C3 -8.8(3) . . . . ?
C16 N1 C2 C3 172.6(2) . . . . ?
O2 C2 C3 C8 -173.0(2) . . . . ?
N1 C2 C3 C8 10.8(3) . . . . ?
O2 C2 C3 C4 10.9(3) . . . . ?
N1 C2 C3 C4 -165.44(18) . . . . ?
C8 C3 C4 C5 -2.9(3) . . . . ?
C2 C3 C4 C5 173.39(18) . . . . ?
C3 C4 C5 C6 -0.5(3) . . . . ?
C4 C5 C6 C7 2.8(3) . . . . ?
C5 C6 C7 C8 -1.8(3) . . . . ?
C6 C7 C8 C3 -1.6(3) . . . . ?
C6 C7 C8 C9 178.77(17) . . . . ?
C4 C3 C8 C7 3.9(3) . . . . ?
C2 C3 C8 C7 -172.21(16) . . . . ?
C4 C3 C8 C9 -176.45(16) . . . . ?
C2 C3 C8 C9 7.5(2) . . . . ?
C7 C8 C9 O3 31.7(2) . . . . ?
C3 C8 C9 O3 -147.93(15) . . . . ?
C7 C8 C9 C1 154.44(15) . . . . ?
C3 C8 C9 C1 -25.2(2) . . . . ?
C7 C8 C9 C10 -86.97(18) . . . . ?
C3 C8 C9 C10 93.38(17) . . . . ?
O1 C1 C9 O3 -31.7(2) . . . . ?
N1 C1 C9 O3 151.27(16) . . . . ?
O1 C1 C9 C8 -156.04(17) . . . . ?
N1 C1 C9 C8 27.0(2) . . . . ?
O1 C1 C9 C10 81.8(2) . . . . ?
N1 C1 C9 C10 -95.16(18) . . . . ?
C11 N2 C10 C15 65.1(2) . . . . ?
C11 N2 C10 C13 -55.3(2) . . . . ?
C11 N2 C10 C9 -171.80(16) . . . . ?
O3 C9 C10 N2 49.69(15) . . . . ?
C8 C9 C10 N2 171.72(13) . . . . ?
C1 C9 C10 N2 -65.86(15) . . . . ?
O3 C9 C10 C15 172.20(13) . . . . ?
C8 C9 C10 C15 -65.77(17) . . . . ?
C1 C9 C10 C15 56.65(16) . . . . ?
O3 C9 C10 C13 -68.39(15) . . . . ?
C8 C9 C10 C13 53.64(17) . . . . ?
C1 C9 C10 C13 176.06(11) . . . . ?
C10 N2 C11 O4 -2.9(3) . . . . ?
C10 N2 C11 C12 177.95(16) . . . . ?
C14 O6 C13 O5 1.0(3) . . . . ?
C14 O6 C13 C10 -177.38(16) . . . . ?
N2 C10 C13 O5 151.27(17) . . . . ?
C15 C10 C13 O5 28.3(2) . . . . ?
C9 C10 C13 O5 -94.3(2) . . . . ?
N2 C10 C13 O6 -30.3(2) . . . . ?
C15 C10 C13 O6 -153.30(15) . . . . ?
C9 C10 C13 O6 84.11(17) . . . . ?
